data_1556630
loop_
_publ_author_name
'Miao, Hong-Jie'
'Wang, Le-Le'
'Han, Hua-Bin'
'Zhao, Yong-De'
'Wang, Qi-Lin'
'Bu, Zhan-Wei'

_publ_section_title
;
 Regio- and diastereoselective dearomatizations of N-alkyl activated
 azaarenes: the maximization of the reactive sites
;
_journal_issue 5
_journal_name_full 'Chemical Science'
_journal_page_first 1418
_journal_page_last 1424
_journal_paper_doi 10.1039/C9SC04880D
_journal_volume 11
_journal_year 2020
_chemical_formula_moiety 'C38 H42 Br N5 O3, 2(C H4 O)'
_chemical_formula_sum 'C40 H50 Br N5 O5'
_chemical_formula_weight 760.76
_space_group_crystal_system monoclinic
_space_group_IT_number 14
_space_group_name_Hall '-P 2ybc'
_space_group_name_H-M_alt 'P 1 21/c 1'
_atom_sites_solution_hydrogens geom
_audit_update_record
;
2019-08-01 deposited with the CCDC.	2019-12-17 downloaded from the CCDC.
;
_cell_angle_alpha 90
_cell_angle_beta 90.6110(10)
_cell_angle_gamma 90
_cell_formula_units_Z 4
_cell_length_a 11.9227(3)
_cell_length_b 17.3502(4)
_cell_length_c 17.7857(4)
_cell_measurement_reflns_used 9922
_cell_measurement_temperature 100.(2)
_cell_measurement_theta_max 72.3720
_cell_measurement_theta_min 3.5589
_cell_volume 3678.96(15)
_computing_cell_refinement 'SAINT V8.38A (Bruker AXS Inc., 2017)'
_computing_data_collection 'Bruker Instrument Service vV6.2.9'
_computing_data_reduction 'SAINT V8.38A (Bruker AXS Inc., 2017)'
_computing_molecular_graphics 'shelXle (C.B. Huebschle, rev 882)'
_computing_structure_refinement 'SHELXL-2017/1 (Sheldrick, 2017)'
_computing_structure_solution 'SHELXT 2014/5 (Sheldrick, 2014)'
_diffrn_ambient_temperature 100.(2)
_diffrn_detector_area_resol_mean 7.3910
_diffrn_measured_fraction_theta_full 0.997
_diffrn_measured_fraction_theta_max 0.997
_diffrn_measurement_device_type 'Bruker D8 QUEST PHOTON II'
_diffrn_radiation_monochromator 'Helixos MX multilayer Optic'
_diffrn_radiation_type 'Cu K\a'
_diffrn_radiation_wavelength 1.54178
_diffrn_reflns_av_R_equivalents 0.0503
_diffrn_reflns_av_unetI/netI 0.0316
_diffrn_reflns_limit_h_max 14
_diffrn_reflns_limit_h_min -14
_diffrn_reflns_limit_k_max 16
_diffrn_reflns_limit_k_min -21
_diffrn_reflns_limit_l_max 21
_diffrn_reflns_limit_l_min -21
_diffrn_reflns_number 36068
_diffrn_reflns_theta_full 72.36
_diffrn_reflns_theta_max 72.36
_diffrn_reflns_theta_min 3.56
_diffrn_source 'Ius Diamond'
_diffrn_source_type Microfocus
_exptl_absorpt_coefficient_mu 1.937
_exptl_absorpt_correction_T_max 0.91
_exptl_absorpt_correction_T_min 0.32
_exptl_absorpt_correction_type multi-scan
_exptl_absorpt_process_details
;
SADABS-2016/2 - Bruker AXS area detector scaling and absorption correction
;
_exptl_crystal_colour 'translucent light yellow'
_exptl_crystal_density_diffrn 1.374
_exptl_crystal_density_method 'not measured'
_exptl_crystal_description prism
_exptl_crystal_F_000 1600
_exptl_crystal_size_max 0.200
_exptl_crystal_size_mid 0.100
_exptl_crystal_size_min 0.050
_refine_diff_density_max 1.901
_refine_diff_density_min -1.272
_refine_ls_extinction_method none
_refine_ls_goodness_of_fit_ref 1.027
_refine_ls_hydrogen_treatment constr
_refine_ls_matrix_type full
_refine_ls_number_parameters 468
_refine_ls_number_reflns 7252
_refine_ls_number_restraints 0
_refine_ls_restrained_S_all 1.027
_refine_ls_R_factor_all 0.0897
_refine_ls_R_factor_gt 0.0814
_refine_ls_shift/su_max 0.001
_refine_ls_shift/su_mean 0.000
_refine_ls_structure_factor_coef Fsqd
_refine_ls_weighting_details 'w=1/[\s^2^(Fo^2^)+(0.1618P)^2^+4.8126P] where P=(Fo^2^+2Fc^2^)/3'
_refine_ls_weighting_scheme calc
_refine_ls_wR_factor_gt 0.2343
_refine_ls_wR_factor_ref 0.2467
_reflns_number_gt 6204
_reflns_number_total 7252
_reflns_threshold_expression 'I > 2\s(I)'
_cod_data_source_file c9sc04880d2.cif
_cod_data_source_block hd_wql24
_cod_depositor_comments
;
The following automatic conversions were performed:

data item '_exptl_absorpt_correction_type' value 'Multi-Scan' was
changed to 'multi-scan' in accordance with the
/home/data/users/saulius/crontab/automatic-downloads/rss-feeds/RSC/lib/dictionaries/cif_core.dic
dictionary named 'cif_core.dic' version 2.4.2 last updated on
2011-04-26.

Automatic conversion script
Id: cif_fix_values 7556 2019-12-06 15:28:31Z antanas 

 Adding full bibliography for 1556630--1556636.cif.

 Adding full bibliography for 1556630--1556636.cif.
;
_cod_database_code 1556630

loop_
_space_group_symop_operation_xyz
'x, y, z'
'-x, y+1/2, -z+1/2'
'-x, -y, -z'
'x, -y-1/2, z-1/2'

loop_
_atom_site_type_symbol
_atom_site_label
_atom_site_fract_x
_atom_site_fract_y
_atom_site_fract_z
_atom_site_U_iso_or_equiv
_atom_site_adp_type
_atom_site_calc_flag
_atom_site_refinement_flags_adp
_atom_site_refinement_flags_posn
_atom_site_occupancy
Br Br1 0.05262(4) 0.91737(3) 0.51741(3) 0.0642(2) Uani d . . 1
O O1 0.5143(2) 0.75815(15) 0.10367(15) 0.0411(6) Uani d . . 1
H H25 0.531535 0.804587 0.110485 0.062 Uiso calc U R 1
O O2 0.1960(2) 0.64175(18) 0.19320(15) 0.0471(6) Uani d . . 1
H H26 0.130501 0.648956 0.208597 0.071 Uiso calc U R 1
O O3 0.4582(2) 0.40598(16) 0.36178(16) 0.0449(6) Uani d . . 1
O O4 -0.1760(3) 0.7530(3) 0.1455(2) 0.0753(10) Uani d . . 1
H H44 -0.229159 0.723439 0.156344 0.113 Uiso calc U R 1
N N1 0.3216(2) 0.66081(18) 0.37545(15) 0.0359(6) Uani d . . 1
N N2 0.4910(2) 0.70979(17) 0.31365(16) 0.0344(6) Uani d . . 1
N N3 0.5984(3) 0.51914(19) 0.16670(17) 0.0415(7) Uani d . . 1
N N4 0.5909(3) 0.71019(18) 0.14400(16) 0.0379(6) Uani d . . 1
N N5 0.2534(3) 0.58881(18) 0.24266(17) 0.0380(6) Uani d . . 1
H H42 0.223264 0.548812 0.265186 0.046 Uiso calc U R 1
O O5 -0.0203(3) 0.6738(4) 0.2376(2) 0.1006(19) Uani d . . 1
H H45 -0.064529 0.698225 0.209296 0.151 Uiso calc U R 1
C C1 0.1292(3) 0.8332(2) 0.4750(2) 0.0442(8) Uani d . . 1
C C2 0.2168(3) 0.8013(2) 0.5156(2) 0.0436(8) Uani d . . 1
H H2 0.233095 0.818349 0.565311 0.052 Uiso calc U R 1
C C3 0.2804(3) 0.7443(2) 0.4830(2) 0.0419(8) Uani d . . 1
H H3 0.341758 0.722352 0.5099 0.05 Uiso calc U R 1
C C4 0.2547(3) 0.7186(2) 0.41046(19) 0.0368(7) Uani d . . 1
C C5 0.3770(3) 0.6828(2) 0.30317(18) 0.0344(7) Uani d . . 1
H H12 0.33248 0.72574 0.280059 0.041 Uiso calc U R 1
C C6 0.5700(3) 0.6499(2) 0.3404(2) 0.0376(7) Uani d . . 1
H H4 0.553341 0.637064 0.393328 0.045 Uiso calc U R 1
H H27 0.647487 0.670197 0.338519 0.045 Uiso calc U R 1
C C7 0.5620(3) 0.5767(2) 0.29268(19) 0.0358(7) Uani d . . 1
H H28 0.608 0.535575 0.317459 0.043 Uiso calc U R 1
C C8 0.6086(3) 0.5911(2) 0.2130(2) 0.0383(7) Uani d . . 1
H H15 0.689081 0.606952 0.216693 0.046 Uiso calc U R 1
C C9 0.7078(3) 0.4854(2) 0.1500(2) 0.0472(9) Uani d . . 1
H H17 0.759145 0.526655 0.133263 0.057 Uiso calc U R 1
H H16 0.699064 0.448175 0.10813 0.057 Uiso calc U R 1
C C10 0.7597(3) 0.4445(2) 0.2171(2) 0.0457(8) Uani d . . 1
C C11 0.8757(4) 0.4477(3) 0.2299(3) 0.0567(11) Uani d . . 1
H H21 0.920961 0.480596 0.200263 0.068 Uiso calc U R 1
C C12 0.9250(4) 0.4026(4) 0.2862(3) 0.0686(14) Uani d . . 1
H H20 1.003824 0.404713 0.294271 0.082 Uiso calc U R 1
C C13 0.8605(5) 0.3551(4) 0.3300(3) 0.0669(14) Uani d . . 1
H H1 0.895111 0.323715 0.367392 0.08 Uiso calc U R 1
C C14 0.3306(3) 0.5876(2) 0.40244(19) 0.0378(7) Uani d . . 1
C C15 0.3897(3) 0.5322(2) 0.36442(19) 0.0379(7) Uani d . . 1
C C16 0.4388(3) 0.5491(2) 0.28799(18) 0.0356(7) Uani d . . 1
H H29 0.434939 0.501349 0.256525 0.043 Uiso calc U R 1
C C17 0.4976(3) 0.7779(2) 0.3626(2) 0.0392(7) Uani d . . 1
H H11 0.484808 0.761656 0.415177 0.047 Uiso calc U R 1
H H5 0.437008 0.814128 0.348231 0.047 Uiso calc U R 1
C C18 0.6087(3) 0.8193(2) 0.3587(2) 0.0402(8) Uani d . . 1
C C19 0.6615(3) 0.8442(3) 0.4250(2) 0.0486(9) Uani d . . 1
H H6 0.629995 0.831952 0.472317 0.058 Uiso calc U R 1
C C20 0.7608(4) 0.8872(3) 0.4216(3) 0.0564(11) Uani d . . 1
H H10 0.794981 0.905639 0.466588 0.068 Uiso calc U R 1
C C21 0.8087(3) 0.9028(3) 0.3539(3) 0.0522(10) Uani d . . 1
H H7 0.876626 0.93133 0.351886 0.063 Uiso calc U R 1
C C22 0.7578(4) 0.8769(3) 0.2880(3) 0.0504(9) Uani d . . 1
H H9 0.791785 0.887077 0.240965 0.061 Uiso calc U R 1
C C23 0.6582(3) 0.8365(2) 0.2905(2) 0.0466(8) Uani d . . 1
H H8 0.623174 0.820171 0.244963 0.056 Uiso calc U R 1
C C24 0.3712(3) 0.6132(2) 0.24896(18) 0.0337(7) Uani d . . 1
C C25 0.4193(3) 0.6332(2) 0.17008(18) 0.0345(7) Uani d . . 1
H H24 0.376341 0.677192 0.147585 0.041 Uiso calc U R 1
C C26 0.4149(3) 0.5623(2) 0.1155(2) 0.0412(8) Uani d . . 1
H H14 0.369495 0.520998 0.138608 0.049 Uiso calc U R 1
H H13 0.377268 0.577833 0.068015 0.049 Uiso calc U R 1
C C27 0.5309(3) 0.5306(2) 0.0978(2) 0.0426(8) Uani d . . 1
H H23 0.52291 0.480884 0.07107 0.051 Uiso calc U R 1
H H22 0.570145 0.566983 0.064236 0.051 Uiso calc U R 1
C C28 0.5412(3) 0.6536(2) 0.17528(19) 0.0368(7) Uani d . . 1
C C29 0.7462(4) 0.3528(3) 0.3197(3) 0.0543(10) Uani d . . 1
H H18 0.701108 0.320845 0.3505 0.065 Uiso calc U R 1
C C30 0.6968(3) 0.3983(2) 0.2632(2) 0.0443(8) Uani d . . 1
H H19 0.617666 0.397205 0.25665 0.053 Uiso calc U R 1
C C31 0.4021(3) 0.4557(2) 0.3941(2) 0.0399(8) Uani d . . 1
C C32 0.3452(3) 0.4364(2) 0.4673(2) 0.0447(8) Uani d . . 1
H H31 0.398458 0.4459 0.509436 0.054 Uiso calc U R 1
H H30 0.326046 0.380896 0.467573 0.054 Uiso calc U R 1
C C33 0.2388(3) 0.4832(2) 0.4803(2) 0.0446(8) Uani d . . 1
C C34 0.1478(4) 0.4637(3) 0.4213(2) 0.0532(10) Uani d . . 1
H H32 0.175413 0.475948 0.370983 0.08 Uiso calc U R 1
H H34 0.080231 0.494067 0.431238 0.08 Uiso calc U R 1
H H33 0.129744 0.408681 0.42407 0.08 Uiso calc U R 1
C C35 0.1934(4) 0.4658(3) 0.5585(2) 0.0514(10) Uani d . . 1
H H35 0.172305 0.411345 0.561513 0.077 Uiso calc U R 1
H H37 0.127324 0.49799 0.567739 0.077 Uiso calc U R 1
H H36 0.251295 0.477072 0.596451 0.077 Uiso calc U R 1
C C36 0.2703(3) 0.5688(2) 0.4750(2) 0.0406(8) Uani d . . 1
H H39 0.201281 0.600354 0.478008 0.049 Uiso calc U R 1
H H38 0.319171 0.582567 0.518263 0.049 Uiso calc U R 1
C C37 0.1645(3) 0.7506(2) 0.37098(19) 0.0376(7) Uani d . . 1
H H41 0.146463 0.732815 0.321808 0.045 Uiso calc U R 1
C C38 0.1012(3) 0.8083(2) 0.4034(2) 0.0427(8) Uani d . . 1
H H40 0.039592 0.830449 0.376899 0.051 Uiso calc U R 1
C C40 -0.0758(4) 0.6523(4) 0.3026(3) 0.0710(14) Uani d . . 1
H H47 -0.020898 0.635663 0.340617 0.107 Uiso calc U R 1
H H46 -0.127365 0.609843 0.291187 0.107 Uiso calc U R 1
H H43 -0.118245 0.696385 0.321774 0.107 Uiso calc U R 1
C C41 -0.1423(5) 0.7385(4) 0.0748(4) 0.0752(15) Uani d . . 1
H H50 -0.189244 0.767426 0.039171 0.113 Uiso calc U R 1
H H49 -0.149209 0.683203 0.064469 0.113 Uiso calc U R 1
H H48 -0.063828 0.754236 0.069447 0.113 Uiso calc U R 1

loop_
_atom_site_aniso_label
_atom_site_aniso_U_11
_atom_site_aniso_U_22
_atom_site_aniso_U_33
_atom_site_aniso_U_12
_atom_site_aniso_U_13
_atom_site_aniso_U_23
Br1 0.0549(3) 0.0649(4) 0.0728(4) 0.0082(2) -0.0031(2) -0.0219(2)
O1 0.0433(13) 0.0367(12) 0.0429(13) -0.0005(10) -0.0082(10) 0.0037(10)
O2 0.0386(13) 0.0612(17) 0.0414(13) 0.0021(12) -0.0076(10) 0.0116(12)
O3 0.0469(15) 0.0425(14) 0.0452(14) 0.0031(11) -0.0045(11) 0.0045(11)
O4 0.057(2) 0.096(3) 0.073(2) -0.0078(19) -0.0007(17) 0.004(2)
N1 0.0342(14) 0.0420(15) 0.0313(13) 0.0017(12) -0.0029(11) 0.0007(11)
N2 0.0319(13) 0.0362(14) 0.0351(13) -0.0008(11) -0.0051(10) -0.0010(11)
N3 0.0438(16) 0.0438(16) 0.0368(15) 0.0068(13) -0.0015(12) -0.0026(12)
N4 0.0379(15) 0.0417(16) 0.0341(14) 0.0005(12) -0.0025(11) -0.0004(12)
N5 0.0356(15) 0.0435(16) 0.0348(14) -0.0036(12) -0.0077(11) 0.0058(12)
O5 0.0424(17) 0.185(6) 0.075(2) 0.011(2) 0.0018(16) 0.062(3)
C1 0.0424(19) 0.0436(19) 0.0467(19) -0.0014(16) 0.0074(15) -0.0076(15)
C2 0.0414(18) 0.051(2) 0.0380(17) -0.0057(16) -0.0014(14) -0.0058(15)
C3 0.0382(17) 0.056(2) 0.0317(16) -0.0015(16) -0.0032(13) -0.0014(15)
C4 0.0347(16) 0.0421(18) 0.0337(16) 0.0002(14) -0.0034(13) 0.0000(13)
C5 0.0327(15) 0.0392(17) 0.0312(15) 0.0016(13) -0.0048(12) 0.0027(13)
C6 0.0350(16) 0.0416(18) 0.0361(16) 0.0022(14) -0.0068(13) -0.0013(14)
C7 0.0343(17) 0.0397(18) 0.0334(16) 0.0031(13) -0.0050(13) 0.0011(13)
C8 0.0351(17) 0.0417(18) 0.0379(17) 0.0004(14) -0.0017(13) -0.0003(14)
C9 0.048(2) 0.047(2) 0.047(2) 0.0074(17) 0.0060(16) -0.0014(16)
C10 0.0436(19) 0.045(2) 0.049(2) 0.0085(16) -0.0030(16) -0.0115(16)
C11 0.041(2) 0.074(3) 0.055(2) 0.000(2) 0.0022(17) -0.020(2)
C12 0.044(2) 0.101(4) 0.061(3) 0.016(2) -0.011(2) -0.024(3)
C13 0.066(3) 0.083(3) 0.052(2) 0.027(3) -0.011(2) -0.005(2)
C14 0.0362(17) 0.0470(19) 0.0301(16) -0.0035(14) -0.0075(13) 0.0051(13)
C15 0.0368(16) 0.0440(19) 0.0327(16) -0.0009(14) -0.0053(13) 0.0044(14)
C16 0.0374(16) 0.0391(17) 0.0303(15) 0.0017(14) -0.0052(12) 0.0018(13)
C17 0.0396(17) 0.0418(18) 0.0361(16) 0.0003(15) -0.0032(13) -0.0047(14)
C18 0.0376(17) 0.0384(17) 0.0445(18) 0.0015(14) -0.0069(14) -0.0054(14)
C19 0.044(2) 0.055(2) 0.047(2) 0.0005(17) -0.0096(16) -0.0078(17)
C20 0.047(2) 0.062(3) 0.060(2) -0.004(2) -0.0161(19) -0.011(2)
C21 0.0344(18) 0.047(2) 0.075(3) 0.0017(16) -0.0087(18) -0.0042(19)
C22 0.045(2) 0.051(2) 0.056(2) -0.0036(17) 0.0028(17) 0.0034(18)
C23 0.047(2) 0.049(2) 0.0436(19) -0.0052(17) -0.0050(16) -0.0010(16)
C24 0.0321(16) 0.0378(17) 0.0311(15) -0.0001(13) -0.0049(12) 0.0016(13)
C25 0.0354(16) 0.0380(17) 0.0301(15) 0.0001(13) -0.0044(12) 0.0008(12)
C26 0.047(2) 0.0435(18) 0.0325(16) -0.0021(16) -0.0057(14) -0.0023(14)
C27 0.050(2) 0.0427(18) 0.0345(16) 0.0012(16) -0.0025(14) -0.0024(14)
C28 0.0353(16) 0.0424(18) 0.0325(15) 0.0005(14) -0.0018(12) -0.0032(13)
C29 0.066(3) 0.047(2) 0.050(2) 0.010(2) -0.0072(19) -0.0062(17)
C30 0.047(2) 0.0415(18) 0.0443(19) 0.0057(16) -0.0056(16) -0.0058(15)
C31 0.0395(17) 0.0430(19) 0.0370(17) -0.0019(15) -0.0093(14) 0.0063(14)
C32 0.045(2) 0.047(2) 0.0417(19) -0.0010(16) -0.0027(15) 0.0098(16)
C33 0.0410(19) 0.054(2) 0.0388(18) -0.0036(16) -0.0036(14) 0.0083(16)
C34 0.0406(19) 0.067(3) 0.052(2) -0.0089(19) -0.0069(16) 0.004(2)
C35 0.047(2) 0.065(3) 0.043(2) -0.0089(19) 0.0029(16) 0.0107(18)
C36 0.0374(17) 0.051(2) 0.0332(16) 0.0000(15) 0.0001(13) 0.0052(14)
C37 0.0357(17) 0.0438(18) 0.0330(16) -0.0008(14) -0.0033(13) -0.0001(13)
C38 0.0379(17) 0.0463(19) 0.0438(18) 0.0024(15) -0.0014(14) 0.0014(15)
C40 0.056(3) 0.095(4) 0.062(3) -0.024(3) -0.003(2) 0.016(3)
C41 0.060(3) 0.087(4) 0.079(3) 0.009(3) 0.004(3) -0.009(3)

loop_
_atom_type_symbol
_atom_type_description
_atom_type_scat_dispersion_real
_atom_type_scat_dispersion_imag
_atom_type_scat_source
C C 0.0181 0.0091 'International Tables Vol C Tables 4.2.6.8 and 6.1.1.4'
H H 0.0000 0.0000 'International Tables Vol C Tables 4.2.6.8 and 6.1.1.4'
N N 0.0311 0.0180 'International Tables Vol C Tables 4.2.6.8 and 6.1.1.4'
O O 0.0492 0.0322 'International Tables Vol C Tables 4.2.6.8 and 6.1.1.4'
Br Br -0.6763 1.2805 'International Tables Vol C Tables 4.2.6.8 and 6.1.1.4'

loop_
_geom_angle_atom_site_label_1
_geom_angle_atom_site_label_2
_geom_angle_atom_site_label_3
_geom_angle
N4 O1 H25 109.5
N5 O2 H26 109.5
C41 O4 H44 109.5
C14 N1 C4 122.9(3)
C14 N1 C5 120.4(3)
C4 N1 C5 116.6(3)
C5 N2 C17 112.4(3)
C5 N2 C6 114.1(3)
C17 N2 C6 110.2(3)
C9 N3 C27 111.5(3)
C9 N3 C8 112.2(3)
C27 N3 C8 112.6(3)
C28 N4 O1 111.7(3)
O2 N5 C24 108.1(3)
O2 N5 H42 126.0
C24 N5 H42 126.0
C40 O5 H45 109.5
C2 C1 C38 122.1(4)
C2 C1 Br1 118.0(3)
C38 C1 Br1 119.8(3)
C3 C2 C1 119.0(3)
C3 C2 H2 120.5
C1 C2 H2 120.5
C2 C3 C4 120.2(3)
C2 C3 H3 119.9
C4 C3 H3 119.9
C37 C4 C3 119.9(3)
C37 C4 N1 119.4(3)
C3 C4 N1 120.6(3)
N2 C5 N1 113.1(3)
N2 C5 C24 111.6(3)
N1 C5 C24 108.6(3)
N2 C5 H12 107.8
N1 C5 H12 107.8
C24 C5 H12 107.8
N2 C6 C7 111.7(3)
N2 C6 H4 109.3
C7 C6 H4 109.3
N2 C6 H27 109.3
C7 C6 H27 109.3
H4 C6 H27 107.9
C6 C7 C16 109.9(3)
C6 C7 C8 110.7(3)
C16 C7 C8 110.5(3)
C6 C7 H28 108.5
C16 C7 H28 108.5
C8 C7 H28 108.5
N3 C8 C28 108.4(3)
N3 C8 C7 110.0(3)
C28 C8 C7 109.2(3)
N3 C8 H15 109.7
C28 C8 H15 109.7
C7 C8 H15 109.7
N3 C9 C10 112.6(3)
N3 C9 H17 109.1
C10 C9 H17 109.1
N3 C9 H16 109.1
C10 C9 H16 109.1
H17 C9 H16 107.8
C30 C10 C11 118.0(4)
C30 C10 C9 121.5(4)
C11 C10 C9 120.3(4)
C12 C11 C10 120.2(5)
C12 C11 H21 119.9
C10 C11 H21 119.9
C13 C12 C11 120.6(5)
C13 C12 H20 119.7
C11 C12 H20 119.7
C29 C13 C12 120.1(5)
C29 C13 H1 120.0
C12 C13 H1 120.0
N1 C14 C15 121.2(3)
N1 C14 C36 117.6(3)
C15 C14 C36 121.2(3)
C14 C15 C31 121.2(3)
C14 C15 C16 120.8(3)
C31 C15 C16 118.0(3)
C15 C16 C24 109.8(3)
C15 C16 C7 112.8(3)
C24 C16 C7 107.0(3)
C15 C16 H29 109.0
C24 C16 H29 109.0
C7 C16 H29 109.0
N2 C17 C18 113.4(3)
N2 C17 H11 108.9
C18 C17 H11 108.9
N2 C17 H5 108.9
C18 C17 H5 108.9
H11 C17 H5 107.7
C23 C18 C19 118.7(4)
C23 C18 C17 121.6(3)
C19 C18 C17 119.7(4)
C18 C19 C20 120.0(4)
C18 C19 H6 120.0
C20 C19 H6 120.0
C21 C20 C19 120.4(4)
C21 C20 H10 119.8
C19 C20 H10 119.8
C20 C21 C22 119.8(4)
C20 C21 H7 120.1
C22 C21 H7 120.1
C23 C22 C21 120.4(4)
C23 C22 H9 119.8
C21 C22 H9 119.8
C22 C23 C18 120.7(4)
C22 C23 H8 119.6
C18 C23 H8 119.6
N5 C24 C16 108.8(3)
N5 C24 C5 108.0(3)
C16 C24 C5 105.3(3)
N5 C24 C25 110.9(3)
C16 C24 C25 111.8(3)
C5 C24 C25 111.9(3)
C28 C25 C24 111.3(3)
C28 C25 C26 104.5(3)
C24 C25 C26 111.8(3)
C28 C25 H24 109.7
C24 C25 H24 109.7
C26 C25 H24 109.7
C27 C26 C25 112.7(3)
C27 C26 H14 109.0
C25 C26 H14 109.0
C27 C26 H13 109.0
C25 C26 H13 109.0
H14 C26 H13 107.8
N3 C27 C26 111.5(3)
N3 C27 H23 109.3
C26 C27 H23 109.3
N3 C27 H22 109.3
C26 C27 H22 109.3
H23 C27 H22 108.0
N4 C28 C25 127.5(3)
N4 C28 C8 120.1(3)
C25 C28 C8 111.7(3)
C13 C29 C30 119.2(5)
C13 C29 H18 120.4
C30 C29 H18 120.4
C10 C30 C29 121.9(4)
C10 C30 H19 119.1
C29 C30 H19 119.1
O3 C31 C15 121.9(3)
O3 C31 C32 119.7(3)
C15 C31 C32 118.4(3)
C31 C32 C33 113.2(3)
C31 C32 H31 108.9
C33 C32 H31 108.9
C31 C32 H30 108.9
C33 C32 H30 108.9
H31 C32 H30 107.8
C32 C33 C35 109.6(3)
C32 C33 C36 107.5(3)
C35 C33 C36 109.6(3)
C32 C33 C34 111.2(4)
C35 C33 C34 108.8(3)
C36 C33 C34 110.0(3)
C33 C34 H32 109.5
C33 C34 H34 109.5
H32 C34 H34 109.5
C33 C34 H33 109.5
H32 C34 H33 109.5
H34 C34 H33 109.5
C33 C35 H35 109.5
C33 C35 H37 109.5
H35 C35 H37 109.5
C33 C35 H36 109.5
H35 C35 H36 109.5
H37 C35 H36 109.5
C14 C36 C33 112.2(3)
C14 C36 H39 109.2
C33 C36 H39 109.2
C14 C36 H38 109.2
C33 C36 H38 109.2
H39 C36 H38 107.9
C38 C37 C4 120.0(3)
C38 C37 H41 120.0
C4 C37 H41 120.0
C37 C38 C1 118.9(3)
C37 C38 H40 120.6
C1 C38 H40 120.6
O5 C40 H47 109.5
O5 C40 H46 109.5
H47 C40 H46 109.5
O5 C40 H43 109.5
H47 C40 H43 109.5
H46 C40 H43 109.5
O4 C41 H50 109.5
O4 C41 H49 109.5
H50 C41 H49 109.5
O4 C41 H48 109.5
H50 C41 H48 109.5
H49 C41 H48 109.5

loop_
_geom_bond_atom_site_label_1
_geom_bond_atom_site_label_2
_geom_bond_distance
Br1 C1 1.884(4)
O1 N4 1.424(4)
O1 H25 0.84
O2 N5 1.440(4)
O2 H26 0.84
O3 C31 1.237(5)
O4 C41 1.347(7)
O4 H44 0.84
N1 C14 1.362(5)
N1 C4 1.428(5)
N1 C5 1.501(4)
N2 C5 1.448(4)
N2 C17 1.469(5)
N2 C6 1.478(4)
N3 C9 1.464(5)
N3 C27 1.472(5)
N3 C8 1.499(5)
N4 C28 1.277(5)
N5 C24 1.469(4)
N5 H42 0.88
O5 C40 1.388(6)
O5 H45 0.84
C1 C2 1.379(6)
C1 C38 1.383(6)
C2 C3 1.378(6)
C2 H2 0.95
C3 C4 1.395(5)
C3 H3 0.95
C4 C37 1.394(5)
C5 C24 1.546(5)
C5 H12 1.0
C6 C7 1.528(5)
C6 H4 0.99
C6 H27 0.99
C7 C16 1.546(5)
C7 C8 1.547(5)
C7 H28 1.0
C8 C28 1.504(5)
C8 H15 1.0
C9 C10 1.515(6)
C9 H17 0.99
C9 H16 0.99
C10 C30 1.375(6)
C10 C11 1.400(6)
C11 C12 1.394(8)
C11 H21 0.95
C12 C13 1.375(9)
C12 H20 0.95
C13 C29 1.374(7)
C13 H1 0.95
C14 C15 1.374(6)
C14 C36 1.519(5)
C15 C31 1.434(5)
C15 C16 1.515(5)
C16 C24 1.536(5)
C16 H29 1.0
C17 C18 1.510(5)
C17 H11 0.99
C17 H5 0.99
C18 C23 1.386(6)
C18 C19 1.399(5)
C19 C20 1.402(6)
C19 H6 0.95
C20 C21 1.364(7)
C20 H10 0.95
C21 C22 1.388(7)
C21 H7 0.95
C22 C23 1.381(6)
C22 H9 0.95
C23 H8 0.95
C24 C25 1.561(5)
C25 C28 1.497(5)
C25 C26 1.568(5)
C25 H24 1.0
C26 C27 1.524(6)
C26 H14 0.99
C26 H13 0.99
C27 H23 0.99
C27 H22 0.99
C29 C30 1.402(6)
C29 H18 0.95
C30 H19 0.95
C31 C32 1.513(5)
C32 C33 1.526(6)
C32 H31 0.99
C32 H30 0.99
C33 C35 1.528(5)
C33 C36 1.534(6)
C33 C34 1.539(5)
C34 H32 0.98
C34 H34 0.98
C34 H33 0.98
C35 H35 0.98
C35 H37 0.98
C35 H36 0.98
C36 H39 0.99
C36 H38 0.99
C37 C38 1.383(5)
C37 H41 0.95
C38 H40 0.95
C40 H47 0.98
C40 H46 0.98
C40 H43 0.98
C41 H50 0.98
C41 H49 0.98
C41 H48 0.98

loop_
_geom_hbond_atom_site_label_D
_geom_hbond_atom_site_label_H
_geom_hbond_atom_site_label_A
_geom_hbond_site_symmetry_A
_geom_hbond_distance_DH
_geom_hbond_distance_HA
_geom_hbond_distance_DA
_geom_hbond_angle_DHA
O1 H25 O3 2_655 0.84 1.83 2.657(4) 167.5
O2 H26 O5 . 0.84 1.93 2.763(5) 174.6
O4 H44 N4 1_455 0.84 2.17 2.877(5) 142.2
O5 H45 O4 . 0.84 1.98 2.821(6) 176.7
C2 H2 O2 4_576 0.95 2.42 3.321(5) 157.6
C3 H3 O1 4_576 0.95 2.66 3.502(4) 148.6
C41 H49 Br1 4_575 0.98 3.09 3.715(6) 122.6

loop_
_geom_torsion_atom_site_label_1
_geom_torsion_atom_site_label_2
_geom_torsion_atom_site_label_3
_geom_torsion_atom_site_label_4
_geom_torsion
C38 C1 C2 C3 1.8(6)
Br1 C1 C2 C3 -174.3(3)
C1 C2 C3 C4 -1.1(6)
C2 C3 C4 C37 -0.1(6)
C2 C3 C4 N1 178.5(3)
C14 N1 C4 C37 -117.7(4)
C5 N1 C4 C37 58.3(4)
C14 N1 C4 C3 63.7(5)
C5 N1 C4 C3 -120.3(4)
C17 N2 C5 N1 -59.5(4)
C6 N2 C5 N1 66.8(4)
C17 N2 C5 C24 177.7(3)
C6 N2 C5 C24 -56.0(4)
C14 N1 C5 N2 -89.1(4)
C4 N1 C5 N2 94.8(3)
C14 N1 C5 C24 35.4(4)
C4 N1 C5 C24 -140.7(3)
C5 N2 C6 C7 50.2(4)
C17 N2 C6 C7 177.6(3)
N2 C6 C7 C16 -52.9(4)
N2 C6 C7 C8 69.5(4)
C9 N3 C8 C28 128.9(3)
C27 N3 C8 C28 2.2(4)
C9 N3 C8 C7 -111.7(3)
C27 N3 C8 C7 121.5(3)
C6 C7 C8 N3 -179.1(3)
C16 C7 C8 N3 -57.0(4)
C6 C7 C8 C28 -60.3(4)
C16 C7 C8 C28 61.8(4)
C27 N3 C9 C10 -157.5(3)
C8 N3 C9 C10 75.2(4)
N3 C9 C10 C30 42.4(5)
N3 C9 C10 C11 -143.2(4)
C30 C10 C11 C12 2.4(6)
C9 C10 C11 C12 -172.2(4)
C10 C11 C12 C13 -0.5(7)
C11 C12 C13 C29 -1.4(8)
C4 N1 C14 C15 175.6(3)
C5 N1 C14 C15 -0.2(5)
C4 N1 C14 C36 -2.8(5)
C5 N1 C14 C36 -178.7(3)
N1 C14 C15 C31 178.0(3)
C36 C14 C15 C31 -3.7(5)
N1 C14 C15 C16 -5.1(5)
C36 C14 C15 C16 173.3(3)
C14 C15 C16 C24 -25.8(4)
C31 C15 C16 C24 151.3(3)
C14 C15 C16 C7 93.6(4)
C31 C15 C16 C7 -89.4(4)
C6 C7 C16 C15 -58.9(4)
C8 C7 C16 C15 178.6(3)
C6 C7 C16 C24 62.0(3)
C8 C7 C16 C24 -60.5(4)
C5 N2 C17 C18 -165.0(3)
C6 N2 C17 C18 66.5(4)
N2 C17 C18 C23 46.9(5)
N2 C17 C18 C19 -135.8(4)
C23 C18 C19 C20 1.6(6)
C17 C18 C19 C20 -175.7(4)
C18 C19 C20 C21 -2.3(7)
C19 C20 C21 C22 1.0(7)
C20 C21 C22 C23 1.0(7)
C21 C22 C23 C18 -1.6(7)
C19 C18 C23 C22 0.3(6)
C17 C18 C23 C22 177.6(4)
O2 N5 C24 C16 -168.6(3)
O2 N5 C24 C5 77.5(3)
O2 N5 C24 C25 -45.3(4)
C15 C16 C24 N5 -57.8(4)
C7 C16 C24 N5 179.4(3)
C15 C16 C24 C5 57.8(3)
C7 C16 C24 C5 -65.0(3)
C15 C16 C24 C25 179.5(3)
C7 C16 C24 C25 56.7(3)
N2 C5 C24 N5 179.0(3)
N1 C5 C24 N5 53.6(3)
N2 C5 C24 C16 62.8(3)
N1 C5 C24 C16 -62.5(3)
N2 C5 C24 C25 -58.8(3)
N1 C5 C24 C25 175.9(3)
N5 C24 C25 C28 -176.6(3)
C16 C24 C25 C28 -55.0(4)
C5 C24 C25 C28 62.8(4)
N5 C24 C25 C26 -60.2(4)
C16 C24 C25 C26 61.4(4)
C5 C24 C25 C26 179.2(3)
C28 C25 C26 C27 9.6(4)
C24 C25 C26 C27 -110.9(3)
C9 N3 C27 C26 177.3(3)
C8 N3 C27 C26 -55.5(4)
C25 C26 C27 N3 48.9(4)
O1 N4 C28 C25 3.1(5)
O1 N4 C28 C8 172.8(3)
C24 C25 C28 N4 -134.5(4)
C26 C25 C28 N4 104.7(4)
C24 C25 C28 C8 55.0(4)
C26 C25 C28 C8 -65.8(3)
N3 C8 C28 N4 -109.7(4)
C7 C8 C28 N4 130.4(3)
N3 C8 C28 C25 61.5(4)
C7 C8 C28 C25 -58.3(4)
C12 C13 C29 C30 1.2(7)
C11 C10 C30 C29 -2.6(6)
C9 C10 C30 C29 171.9(4)
C13 C29 C30 C10 0.8(6)
C14 C15 C31 O3 -177.5(3)
C16 C15 C31 O3 5.4(5)
C14 C15 C31 C32 2.0(5)
C16 C15 C31 C32 -175.1(3)
O3 C31 C32 C33 -151.4(4)
C15 C31 C32 C33 29.1(5)
C31 C32 C33 C35 -174.5(3)
C31 C32 C33 C36 -55.4(4)
C31 C32 C33 C34 65.1(4)
N1 C14 C36 C33 153.0(3)
C15 C14 C36 C33 -25.4(5)
C32 C33 C36 C14 53.1(4)
C35 C33 C36 C14 172.2(3)
C34 C33 C36 C14 -68.1(4)
C3 C4 C37 C38 0.7(6)
N1 C4 C37 C38 -178.0(3)
C4 C37 C38 C1 0.0(6)
C2 C1 C38 C37 -1.3(6)
Br1 C1 C38 C37 174.8(3)
